data_7117594
loop_
_publ_author_name
'Rancan, Marzio'
'Armelao, Lidia'

_publ_section_title
;
 Exploiting dimensional variability in coordination polymers: solvent
 promotes reversible conversion between 3D and chiral 1D architectures.
;
_journal_issue 65
_journal_name_full 'Chemical communications (Cambridge, England)'
_journal_page_first 12947
_journal_page_last 12949
_journal_paper_doi 10.1039/c5cc04349b
_journal_volume 51
_journal_year 2015
_chemical_formula_moiety 'C46 H50 Cl Cu2 N8 O7 S3, 2(C2 H6 O S), 3(Cl O4)'
_chemical_formula_sum 'C50 H62 Cl4 Cu2 N8 O21 S5'
_chemical_formula_weight 1540.25
_chemical_name_systematic 'compound 1'
_space_group_crystal_system orthorhombic
_space_group_IT_number 61
_space_group_name_Hall '-P 2ac 2ab'
_space_group_name_H-M_alt 'P b c a'
_symmetry_space_group_name_Hall '-P 2ac 2ab'
_symmetry_space_group_name_H-M 'P b c a'
_atom_sites_solution_hydrogens geom
_atom_sites_solution_primary direct
_audit_creation_date 2015-05-25
_audit_creation_method
;
Olex2 1.2
(compiled 2015.01.26 svn.r3150 for OlexSys, GUI svn.r4998)
;
_audit_update_record
;
2015-05-25 deposited with the CCDC.
2015-07-02 downloaded from the CCDC.
;
_cell_angle_alpha 90
_cell_angle_beta 90
_cell_angle_gamma 90
_cell_formula_units_Z 8
_cell_length_a 18.0973(2)
_cell_length_b 28.4369(4)
_cell_length_c 28.5016(3)
_cell_measurement_reflns_used 30275
_cell_measurement_temperature 301(2)
_cell_measurement_theta_max 27.6290
_cell_measurement_theta_min 2.3240
_cell_volume 14667.8(3)
_computing_cell_refinement
;
CrysAlisPro, Agilent Technologies,
Version 1.171.36.28 (release 01-02-2013 CrysAlis171 .NET)
(compiled Feb  1 2013,16:14:44)
;
_computing_data_collection
;
CrysAlisPro, Agilent Technologies,
Version 1.171.36.28 (release 01-02-2013 CrysAlis171 .NET)
(compiled Feb  1 2013,16:14:44)
;
_computing_data_reduction
;
CrysAlisPro, Agilent Technologies,
Version 1.171.36.28 (release 01-02-2013 CrysAlis171 .NET)
(compiled Feb  1 2013,16:14:44)
;
_computing_molecular_graphics 'Olex2 (Dolomanov et al., 2009)'
_computing_publication_material 'Olex2 (Dolomanov et al., 2009)'
_computing_structure_refinement 'ShelXL (Sheldrick, 2008)'
_computing_structure_solution 'ShelXS (Sheldrick, 2008)'
_diffrn_ambient_temperature 301(2)
_diffrn_detector_area_resol_mean 8.0637
_diffrn_measured_fraction_theta_full 0.982
_diffrn_measured_fraction_theta_max 0.934
_diffrn_measurement_details
;
  1 omega  -54.00  105.00   0.2000    5.0000
omega____ theta____ kappa____ phi______ frames
    -        0.1562   77.0000  -90.0000 795

  2 omega  -54.00  105.00   0.2000    5.0000
omega____ theta____ kappa____ phi______ frames
    -        0.1562   77.0000    0.0000 795

  3 omega  -90.00   70.00   0.2000   25.0000
omega____ theta____ kappa____ phi______ frames
    -      -35.3649   77.0000  120.0000 800

  4 omega  -19.00  141.00   0.2000   25.0000
omega____ theta____ kappa____ phi______ frames
    -       35.6774   77.0000   60.0000 800

  5 omega  -19.00  141.00   0.2000   25.0000
omega____ theta____ kappa____ phi______ frames
    -       35.6774   77.0000    0.0000 800

  6 omega  -19.00  141.00   0.2000   25.0000
omega____ theta____ kappa____ phi______ frames
    -       35.6774   77.0000 -180.0000 800

  7 omega  -25.00   67.00   0.2000    5.0000
omega____ theta____ kappa____ phi______ frames
    -        0.1562  -99.0000   60.0000 460

  8 omega   -5.00   78.00   0.2000    5.0000
omega____ theta____ kappa____ phi______ frames
    -        0.1562 -121.0000 -125.0000 415

  9 omega -143.00  -95.00   0.2000   25.0000
omega____ theta____ kappa____ phi______ frames
    -      -35.3649 -154.0000   76.0000 240
;
_diffrn_measurement_device_type 'Xcalibur, Eos, Gemini'
_diffrn_measurement_method '\w scans'
_diffrn_orient_matrix_UB_11 0.0325536000
_diffrn_orient_matrix_UB_12 0.0136318000
_diffrn_orient_matrix_UB_13 -0.0026679000
_diffrn_orient_matrix_UB_21 0.0010348000
_diffrn_orient_matrix_UB_22 0.0037919000
_diffrn_orient_matrix_UB_23 0.0245843000
_diffrn_orient_matrix_UB_31 0.0217968000
_diffrn_orient_matrix_UB_32 -0.0205454000
_diffrn_orient_matrix_UB_33 0.0027853000
_diffrn_radiation_monochromator graphite
_diffrn_radiation_type MoK\a
_diffrn_radiation_wavelength 0.71073
_diffrn_reflns_av_unetI/netI 0.0499
_diffrn_reflns_laue_measured_fraction_full 0.982
_diffrn_reflns_laue_measured_fraction_max 0.934
_diffrn_reflns_limit_h_max 23
_diffrn_reflns_limit_h_min -23
_diffrn_reflns_limit_k_max 37
_diffrn_reflns_limit_k_min -36
_diffrn_reflns_limit_l_max 36
_diffrn_reflns_limit_l_min -37
_diffrn_reflns_number 16901
_diffrn_reflns_point_group_measured_fraction_full 0.982
_diffrn_reflns_point_group_measured_fraction_max 0.934
_diffrn_reflns_theta_full 26.000
_diffrn_reflns_theta_max 28.231
_diffrn_reflns_theta_min 2.251
_diffrn_source 'Enhance (Mo) X-ray Source'
_exptl_absorpt_coefficient_mu 0.937
_exptl_absorpt_correction_T_max 1.00000
_exptl_absorpt_correction_T_min 0.73940
_exptl_absorpt_correction_type multi-scan
_exptl_absorpt_process_details
;
CrysAlisPro, Agilent Technologies,
Version 1.171.36.28 (release 01-02-2013 CrysAlis171 .NET)
(compiled Feb  1 2013,16:14:44)
Empirical absorption correction using spherical harmonics,
 implemented in SCALE3 ABSPACK scaling algorithm.
;
_exptl_crystal_colour 'intense violet'
_exptl_crystal_density_diffrn 1.395
_exptl_crystal_description plate
_exptl_crystal_F_000 6336
_exptl_crystal_size_max 0.4
_exptl_crystal_size_mid 0.4
_exptl_crystal_size_min 0.15
_refine_diff_density_max 2.583
_refine_diff_density_min -1.089
_refine_diff_density_rms 0.155
_refine_ls_extinction_method none
_refine_ls_goodness_of_fit_ref 1.029
_refine_ls_hydrogen_treatment constr
_refine_ls_matrix_type full
_refine_ls_number_parameters 900
_refine_ls_number_reflns 16901
_refine_ls_number_restraints 823
_refine_ls_restrained_S_all 1.076
_refine_ls_R_factor_all 0.1406
_refine_ls_R_factor_gt 0.1141
_refine_ls_shift/su_max 0.001
_refine_ls_shift/su_mean 0.000
_refine_ls_structure_factor_coef Fsqd
_refine_ls_weighting_details 'w=1/[\s^2^(Fo^2^)+(0.1886P)^2^+69.1553P] where P=(Fo^2^+2Fc^2^)/3'
_refine_ls_weighting_scheme calc
_refine_ls_wR_factor_gt 0.3251
_refine_ls_wR_factor_ref 0.3447
_reflns_Friedel_coverage 0.000
_reflns_number_gt 11937
_reflns_number_total 16901
_reflns_threshold_expression 'I > 2\s(I)'
_cod_data_source_file c5cc04349b2.cif
_cod_data_source_block compound_1
_cod_database_code 7117594
_shelx_space_group_comment
;
The symmetry employed for this shelxl refinement is uniquely defined
by the following loop, which should always be used as a source of
symmetry information in preference to the above space-group names.
They are only intended as comments.
;
_reflns_odcompleteness_completeness 97.71
_reflns_odcompleteness_iscentric 1
_reflns_odcompleteness_theta 27.01
_olex2_refinement_description
;
1. Fixed Uiso
 At 1.2 times of:
  All C(H) groups
 At 1.5 times of:
  All C(H,H,H) groups, All C(H,H,H,H,H,H) groups
2. Restrained distances
 O18-O20 = O18-O21 = O18-O19 = O20-O21 = O20-O19 = O21-O19
 2.25 with sigma of 0.01
 O4-O5 = O4-O6 = O4-O7 = O5-O6 = O5-O7 = O6-O7
 2.25 with sigma of 0.01
 O4-O5A = O4-O6A = O4-O7A = O5A-O6A = O5A-O7A = O6A-O7A
 2.25 with sigma of 0.01
 S2A-O3 \\sim S2B-O3
 with sigma of 0.02
 S3B-O1 \\sim S3B-O1
 with sigma of 0.02
 Cl2-O20 \\sim Cl2-O19 \\sim Cl2-O18 \\sim Cl2-O21
 with sigma of 0.01
 Cl1-O4 \\sim Cl1-O5 \\sim Cl1-O7A \\sim Cl1-O7 \\sim Cl1-O6A \\sim Cl1-O6
\\sim Cl1-O5A
 with sigma of 0.02
 Cl4-O10 \\sim Cl4-O11 \\sim Cl4-O12 \\sim Cl4-O13
 with sigma of 0.02
 O11-O12 \\sim O11-O10 \\sim O13-O12 \\sim O13-O12 \\sim O10-O13
 with sigma of 0.005
 S3B-C41B \\sim S3B-C40B \\sim S3A-C41A \\sim S3A-C40A
 with sigma of 0.02
 S2B-C43B \\sim S2A-C43A
 with sigma of 0.02
 S2A-C43A \\sim S2B-C43B \\sim S2B-C42 \\sim S2A-C42
 with sigma of 0.02
3. Rigid body (RIGU) restrains
 C44, Cu2, N6, N5, N8, N7, O1, O4, C14, C13, C9, C8, C12, C11, C16, C15, S3B,
 S3A, Cl1, H14, H13, H9, C10, C7, H8, H12, H11, H16, C17, C18, H15, C40B, C41B,
 C40A, C41A, O5, O7, O6, O5A, O6A, O7A, C6, H10, H7, C19, H17, H18, H40A, H40B,
 H40C, H41A, H41B, H41C, H40D, H40E, H40F, H41D, H41E, H41F, C3, C20, C4, C2,
 C23, C21, H4, C5, H2, C1, H23, C24, H21, C22, N3, H5, H1, H24, H22, Cu1, N4,
 N1, N2, O3, O2, C34, C33, C25, C29, S2B, S2A, S1, H34, C36, H33, C35, C26, H25,
  C28, H29, C42, C43B, C43A, C45, C2AA, H36, H35, C27, H26, H28, H42D, H42E,
 H42F, H42A, H42B, H42C, H43A, H43B, H43C, H43D, H43E, H43F, H45A, H45B, H45C,
 H44A, H44B, H44C, C37, C30, C39, C38, C31, C32, H39, H38, H31, H32, O17, Cl3,
 O14, O16, O15, S4, O9, C46, C47, H46A, H46B, H46C, H47A, H47B, H47C, O8, S5,
 C0BA, C7AA, H0BA, H0BB, H0BC, H7AA, H7AB, H7AC, O19, Cl2, O21, O18, O20, O10,
 Cl4, O13, O11, O12
 with sigma for 1-2 distances of 0.004 and sigma for 1-3 distances of 0.004
4. Others
 Sof(S2B)=Sof(H42D)=Sof(H42E)=Sof(H42F)=1-FVAR(1)
 Sof(H42A)=Sof(H42B)=Sof(H42C)=Sof(S2A)=FVAR(1)
 Sof(S3B)=1-FVAR(2)
 Sof(S3A)=FVAR(2)
 Sof(O5A)=Sof(O6A)=Sof(O7A)=1-FVAR(3)
 Sof(O5)=Sof(O7)=Sof(O6)=FVAR(3)
 Sof(C40B)=Sof(H40A)=Sof(H40B)=Sof(H40C)=Sof(C41B)=Sof(H41A)=Sof(H41B)=
 Sof(H41C)=1-FVAR(4)
 Sof(C40A)=Sof(H40D)=Sof(H40E)=Sof(H40F)=Sof(C41A)=Sof(H41D)=Sof(H41E)=
 Sof(H41F)=FVAR(4)
 Sof(C43B)=Sof(H43A)=Sof(H43B)=Sof(H43C)=1-FVAR(5)
 Sof(C43A)=Sof(H43D)=Sof(H43E)=Sof(H43F)=FVAR(5)
5.a Me refined with riding coordinates:
 C42(H42D,H42E,H42F), C42(H42A,H42B,H42C)
5.b Aromatic/amide H refined with riding coordinates:
 C39(H39), C16(H16), C18(H18), C4(H4), C9(H9), C34(H34), C28(H28), C33(H33),
 C14(H14), C10(H10), C12(H12), C2(H2), C36(H36), C31(H31), C32(H32), C5(H5),
 C23(H23), C7(H7), C1(H1), C35(H35), C11(H11), C38(H38), C13(H13), C26(H26),
 C8(H8), C15(H15), C17(H17), C25(H25), C21(H21), C29(H29), C24(H24), C22(H22)
5.c Idealised Me refined as rotating group:
 C0BA(H0BA,H0BB,H0BC), C46(H46A,H46B,H46C), C7AA(H7AA,H7AB,H7AC), C40B(H40A,
 H40B,H40C), C47(H47A,H47B,H47C), C45(H45A,H45B,H45C), C44(H44A,H44B,H44C),
 C43B(H43A,H43B,H43C), C41B(H41A,H41B,H41C), C40A(H40D,H40E,H40F), C41A(H41D,
 H41E,H41F), C43A(H43D,H43E,H43F)

SOLVENT MASK
use_set_completion: True
solvent_radius: 1.20
shrink_truncation_radius: 1.20
van der Waals radii:
    C    Cl    Cu     H     N     O     S
 1.70  1.75  1.40  1.09  1.55  1.52  1.80

Total solvent accessible volume / cell = 1786.3 Ang^3 [12.2%]
Total electron count / cell = 392.4

Void  Vol/Ang^3  #Electrons
   1      446.6        111.7
   2      446.6        111.3
   3      446.6        112.1
   4      446.6        111.7

;

loop_
_space_group_symop_operation_xyz
'x, y, z'
'-x+1/2, -y, z+1/2'
'x+1/2, -y+1/2, -z'
'-x, y+1/2, -z+1/2'
'-x, -y, -z'
'x-1/2, y, -z-1/2'
'-x-1/2, y-1/2, z'
'x, -y-1/2, z-1/2'

loop_
_atom_site_label
_atom_site_type_symbol
_atom_site_fract_x
_atom_site_fract_y
_atom_site_fract_z
_atom_site_U_iso_or_equiv
_atom_site_adp_type
_atom_site_occupancy
_atom_site_site_symmetry_order
_atom_site_calc_flag
_atom_site_refinement_flags_posn
_atom_site_refinement_flags_adp
_atom_site_refinement_flags_occupancy
_atom_site_disorder_assembly
_atom_site_disorder_group
Cu2 Cu 0.98439(5) 0.24352(3) 0.76392(2) 0.0388(2) Uani 1 1 d . U . . .
Cu1 Cu 0.74176(4) 0.48614(2) 0.50309(2) 0.0354(2) Uani 1 1 d . U . . .
Cl1 Cl 1.17048(18) 0.30716(13) 0.78321(12) 0.1037(10) Uani 1 1 d D U . . .
S5 S 0.6205(2) 0.30349(12) 0.52100(13) 0.1024(10) Uani 1 1 d . U . . .
N6 N 1.0325(3) 0.20664(16) 0.71103(15) 0.0347(10) Uani 1 1 d . U . . .
N5 N 0.9399(3) 0.28653(17) 0.71588(15) 0.0387(11) Uani 1 1 d . U . . .
S1 S 0.56884(18) 0.49795(14) 0.58542(14) 0.1052(10) Uani 1 1 d . U . . .
N3 N 0.7866(3) 0.43611(16) 0.54502(17) 0.0363(10) Uani 1 1 d . U . . .
N8 N 1.0351(3) 0.20338(18) 0.81218(16) 0.0376(11) Uani 1 1 d . U . . .
N4 N 0.6888(3) 0.43612(16) 0.46496(17) 0.0379(11) Uani 1 1 d . U . . .
N7 N 0.9388(3) 0.28440(18) 0.81493(16) 0.0401(11) Uani 1 1 d . U . . .
S2B S 0.9143(3) 0.4627(2) 0.42716(17) 0.0859(18) Uani 0.684(13) 1 d D U P A 2
N1 N 0.6983(3) 0.53736(17) 0.46243(16) 0.0384(12) Uani 1 1 d . U . . .
N2 N 0.7929(3) 0.53639(17) 0.54142(16) 0.0373(11) Uani 1 1 d . U . . .
C19 C 0.8812(4) 0.3503(2) 0.8767(2) 0.0391(13) Uani 1 1 d . U . . .
C30 C 0.8971(4) 0.6405(2) 0.6261(2) 0.0418(14) Uani 1 1 d . U . . .
C6 C 0.8787(4) 0.3448(2) 0.6481(2) 0.0398(13) Uani 1 1 d . U . . .
C39 C 0.6016(4) 0.2976(2) 0.3603(2) 0.0462(16) Uani 1 1 d . U . . .
H39 H 0.6286 0.2819 0.3833 0.055 Uiso 1 1 calc R U . . .
C16 C 0.9808(4) 0.3028(3) 0.8490(2) 0.0463(15) Uani 1 1 d . U . . .
H16 H 1.0299 0.2935 0.8515 0.056 Uiso 1 1 calc R U . . .
C2AA C 0.6234(4) 0.3747(2) 0.4007(2) 0.0379(13) Uani 1 1 d . U . . .
C3 C 0.8464(4) 0.3764(2) 0.6119(2) 0.0417(13) Uani 1 1 d . U . . .
C18 C 0.8367(4) 0.3302(3) 0.8418(2) 0.0484(16) Uani 1 1 d . U . . .
H18 H 0.7874 0.3389 0.8387 0.058 Uiso 1 1 calc R U . . .
C4 C 0.7721(4) 0.3737(2) 0.6001(2) 0.0425(14) Uani 1 1 d . U . . .
H4 H 0.7415 0.3517 0.6144 0.051 Uiso 1 1 calc R U . . .
C9 C 0.8942(4) 0.2695(2) 0.6836(2) 0.0466(16) Uani 1 1 d . U . . .
H9 H 0.8845 0.2374 0.6835 0.056 Uiso 1 1 calc R U . . .
C34 C 0.6183(4) 0.4399(2) 0.4538(2) 0.0453(15) Uani 1 1 d . U . . .
H34 H 0.5903 0.4634 0.4679 0.054 Uiso 1 1 calc R U . . .
C28 C 0.8185(4) 0.5698(2) 0.6166(2) 0.0487(17) Uani 1 1 d . U . . .
H28 H 0.8117 0.5692 0.6490 0.058 Uiso 1 1 calc R U . . .
C20 C 0.8533(4) 0.3896(2) 0.9069(2) 0.0408(13) Uani 1 1 d . U . . .
C33 C 0.7267(4) 0.4003(2) 0.4466(2) 0.0430(14) Uani 1 1 d . U . . .
H33 H 0.7755 0.3961 0.4558 0.052 Uiso 1 1 calc R U . . .
C14 C 1.0707(4) 0.2270(2) 0.6767(2) 0.0437(15) Uani 1 1 d . U . . .
H14 H 1.0770 0.2594 0.6776 0.052 Uiso 1 1 calc R U . . .
C10 C 0.8604(4) 0.2976(2) 0.6500(2) 0.0459(15) Uani 1 1 d . U . . .
H10 H 0.8261 0.2850 0.6293 0.055 Uiso 1 1 calc R U . . .
C12 C 0.9981(4) 0.1848(2) 0.8484(2) 0.0388(13) Uani 1 1 d . U . . .
H12 H 0.9488 0.1932 0.8525 0.047 Uiso 1 1 calc R U . . .
C2 C 0.8903(4) 0.4080(3) 0.5884(2) 0.0503(16) Uani 1 1 d . U . . .
H2 H 0.9407 0.4097 0.5947 0.060 Uiso 1 1 calc R U . . .
C36 C 0.5840(4) 0.4102(2) 0.4219(2) 0.0480(16) Uani 1 1 d . U . . .
H36 H 0.5343 0.4143 0.4147 0.058 Uiso 1 1 calc R U . . .
C31 C 0.9702(4) 0.6538(2) 0.6200(2) 0.0427(14) Uani 1 1 d . U . . .
H31 H 0.9976 0.6421 0.5949 0.051 Uiso 1 1 calc R U . . .
C32 C 0.8592(4) 0.6602(3) 0.6625(2) 0.0493(16) Uani 1 1 d . U . . .
H32 H 0.8097 0.6529 0.6673 0.059 Uiso 1 1 calc R U . . .
C27 C 0.8612(4) 0.6040(2) 0.5962(2) 0.0408(14) Uani 1 1 d . U . . .
C5 C 0.7440(4) 0.4044(2) 0.5665(2) 0.0399(13) Uani 1 1 d . U . . .
H5 H 0.6941 0.4027 0.5589 0.048 Uiso 1 1 calc R U . . .
C23 C 0.8681(5) 0.3911(2) 0.9547(2) 0.0485(17) Uani 1 1 d . U . . .
H23 H 0.8964 0.3677 0.9687 0.058 Uiso 1 1 calc R U . . .
C7 C 0.9271(4) 0.3630(2) 0.6820(2) 0.0495(17) Uani 1 1 d . U . . .
H7 H 0.9391 0.3948 0.6822 0.059 Uiso 1 1 calc R U . . .
C1 C 0.8585(4) 0.4373(2) 0.5555(2) 0.0460(15) Uani 1 1 d . U . . .
H1 H 0.8885 0.4587 0.5399 0.055 Uiso 1 1 calc R U . . .
C35 C 0.6969(4) 0.3694(2) 0.4146(2) 0.0468(16) Uani 1 1 d . U . . .
H35 H 0.7255 0.3452 0.4023 0.056 Uiso 1 1 calc R U . . .
C11 C 1.1050(4) 0.1913(3) 0.8078(2) 0.0469(16) Uani 1 1 d . U . . .
H11 H 1.1319 0.2044 0.7833 0.056 Uiso 1 1 calc R U . . .
C38 C 0.5511(4) 0.3673(2) 0.3272(2) 0.0450(15) Uani 1 1 d . U . . .
H38 H 0.5427 0.3996 0.3281 0.054 Uiso 1 1 calc R U . . .
C13 C 1.0233(4) 0.1594(2) 0.7091(2) 0.0419(14) Uani 1 1 d . U . . .
H13 H 0.9974 0.1444 0.7331 0.050 Uiso 1 1 calc R U . . .
C26 C 0.8702(5) 0.6037(2) 0.5477(2) 0.0485(17) Uani 1 1 d . U . . .
H26 H 0.8998 0.6260 0.5329 0.058 Uiso 1 1 calc R U . . .
C8 C 0.9564(4) 0.3332(2) 0.7150(2) 0.0447(15) Uani 1 1 d . U . . .
H8 H 0.9886 0.3452 0.7374 0.054 Uiso 1 1 calc R U . . .
C37 C 0.5919(4) 0.3457(2) 0.3627(2) 0.0388(13) Uani 1 1 d . U . . .
C15 C 0.8671(4) 0.2976(2) 0.8122(2) 0.0436(15) Uani 1 1 d . U . . .
H15 H 0.8374 0.2840 0.7893 0.052 Uiso 1 1 calc R U . . .
C17 C 0.9531(4) 0.3351(2) 0.8805(2) 0.0439(14) Uani 1 1 d . U . . .
H17 H 0.9832 0.3467 0.9043 0.053 Uiso 1 1 calc R U . . .
C25 C 0.8342(4) 0.5695(2) 0.5222(2) 0.0454(15) Uani 1 1 d . U . . .
H25 H 0.8391 0.5698 0.4897 0.054 Uiso 1 1 calc R U . . .
C21 C 0.8121(5) 0.4258(3) 0.8881(2) 0.0526(18) Uani 1 1 d . U . . .
H21 H 0.8000 0.4257 0.8564 0.063 Uiso 1 1 calc R U . . .
C29 C 0.7858(4) 0.5362(2) 0.5883(2) 0.0464(16) Uani 1 1 d . U . . .
H29 H 0.7578 0.5127 0.6023 0.056 Uiso 1 1 calc R U . . .
Cl3 Cl 0.64031(16) 0.66250(9) 0.59038(8) 0.0759(6) Uani 1 1 d . U . . .
Cl2 Cl 0.1090(2) 0.34093(11) 0.58428(11) 0.0989(9) Uani 1 1 d D U . . .
S4 S 0.62672(19) 0.77743(15) 0.45192(12) 0.1079(11) Uani 1 1 d . U . . .
Cl4 Cl 0.5535(3) 0.46952(19) 0.22577(18) 0.1471(17) Uani 1 1 d D U . . .
S3B S 0.8109(2) 0.16828(15) 0.75037(14) 0.0626(14) Uani 0.548(8) 1 d D U P B 2
O1 O 0.8825(3) 0.1923(2) 0.76458(19) 0.0608(13) Uani 1 1 d D U . . .
O2 O 0.6358(3) 0.4890(2) 0.5577(2) 0.0627(13) Uani 1 1 d . U . . .
O3 O 0.8494(3) 0.4795(2) 0.4540(2) 0.0637(14) Uani 1 1 d D U . . .
O4 O 1.1024(3) 0.2981(2) 0.7640(2) 0.0772(17) Uani 1 1 d D U . . .
C24 C 0.8406(5) 0.4275(2) 0.9807(2) 0.0495(18) Uani 1 1 d . U . . .
H24 H 0.8495 0.4277 1.0129 0.059 Uiso 1 1 calc R U . . .
C22 C 0.7891(5) 0.4618(2) 0.9161(2) 0.0522(18) Uani 1 1 d . U . . .
H22 H 0.7637 0.4867 0.9026 0.063 Uiso 1 1 calc R U . . .
O9 O 0.6423(5) 0.8200(5) 0.4219(4) 0.144(4) Uani 1 1 d . U . . .
O5 O 1.1724(7) 0.2914(5) 0.8298(3) 0.099(4) Uani 0.610(16) 1 d D U P C 1
O8 O 0.5974(5) 0.3418(4) 0.5517(4) 0.130(3) Uani 1 1 d . U . . .
C0BA C 0.5443(10) 0.2868(6) 0.4894(6) 0.144(5) Uani 1 1 d . U . . .
H0BA H 0.5046 0.2794 0.5105 0.215 Uiso 1 1 calc GR U . . .
H0BB H 0.5561 0.2596 0.4709 0.215 Uiso 1 1 calc GR U . . .
H0BC H 0.5295 0.3120 0.4691 0.215 Uiso 1 1 calc GR U . . .
C46 C 0.6241(12) 0.8012(6) 0.5085(6) 0.147(6) Uani 1 1 d . U . . .
H46A H 0.6440 0.8324 0.5079 0.221 Uiso 1 1 calc GR U . . .
H46B H 0.6530 0.7819 0.5292 0.221 Uiso 1 1 calc GR U . . .
H46C H 0.5739 0.8022 0.5193 0.221 Uiso 1 1 calc GR U . . .
C7AA C 0.6297(10) 0.2558(6) 0.5565(5) 0.130(5) Uani 1 1 d . U . . .
H7AA H 0.6298 0.2658 0.5887 0.195 Uiso 1 1 calc GR U . . .
H7AB H 0.6753 0.2400 0.5496 0.195 Uiso 1 1 calc GR U . . .
H7AC H 0.5891 0.2347 0.5514 0.195 Uiso 1 1 calc GR U . . .
C40B C 0.8306(13) 0.1098(5) 0.7387(8) 0.103(6) Uani 0.74(4) 1 d D U P B 2
H40A H 0.8745 0.1078 0.7199 0.154 Uiso 0.74(4) 1 calc GR U P B 2
H40B H 0.7900 0.0959 0.7220 0.154 Uiso 0.74(4) 1 calc GR U P B 2
H40C H 0.8381 0.0933 0.7677 0.154 Uiso 0.74(4) 1 calc GR U P B 2
C47 C 0.7101(10) 0.7437(7) 0.4566(6) 0.145(5) Uani 1 1 d . U . . .
H47A H 0.7188 0.7273 0.4277 0.218 Uiso 1 1 calc GR U . . .
H47B H 0.7054 0.7214 0.4818 0.218 Uiso 1 1 calc GR U . . .
H47C H 0.7509 0.7644 0.4630 0.218 Uiso 1 1 calc GR U . . .
O7 O 1.2180(7) 0.2713(6) 0.7591(5) 0.143(6) Uani 0.610(16) 1 d D U P C 1
O13 O 0.6234(7) 0.4495(6) 0.2339(4) 0.187(5) Uani 1 1 d D U . . .
C45 C 0.5919(10) 0.5249(6) 0.6393(5) 0.131(5) Uani 1 1 d . U . . .
H45A H 0.6223 0.5040 0.6574 0.196 Uiso 1 1 calc GR U . . .
H45B H 0.5475 0.5318 0.6564 0.196 Uiso 1 1 calc GR U . . .
H45C H 0.6184 0.5535 0.6334 0.196 Uiso 1 1 calc GR U . . .
O17 O 0.5990(9) 0.6278(6) 0.5741(6) 0.202(6) Uani 1 1 d . U . . .
O14 O 0.6559(11) 0.6615(6) 0.6363(5) 0.214(6) Uani 1 1 d . U . . .
C42 C 0.8813(8) 0.4388(5) 0.3746(5) 0.119(4) Uani 1 1 d D U . . .
H42D H 0.9222 0.4275 0.3563 0.179 Uiso 0.684(13) 1 calc R U P A 2
H42E H 0.8484 0.4133 0.3813 0.179 Uiso 0.684(13) 1 calc R U P A 2
H42F H 0.8554 0.4626 0.3573 0.179 Uiso 0.684(13) 1 calc R U P A 2
H42A H 0.9064 0.4450 0.3455 0.179 Uiso 0.316(13) 1 calc R U P A 1
H42B H 0.9043 0.4126 0.3901 0.179 Uiso 0.316(13) 1 calc R U P A 1
H42C H 0.8304 0.4316 0.3684 0.179 Uiso 0.316(13) 1 calc R U P A 1
O16 O 0.6967(9) 0.6545(7) 0.5634(6) 0.216(6) Uani 1 1 d . U . . .
O15 O 0.6066(12) 0.7037(6) 0.5847(7) 0.243(7) Uani 1 1 d . U . . .
O11 O 0.5541(9) 0.5063(5) 0.1959(5) 0.212(6) Uani 1 1 d D U . . .
O12 O 0.5080(9) 0.4346(5) 0.2097(8) 0.261(7) Uani 1 1 d D U . . .
C44 C 0.5391(12) 0.4441(7) 0.6054(8) 0.184(8) Uani 1 1 d . U . . .
H44A H 0.5334 0.4230 0.5793 0.276 Uiso 1 1 calc GR U . . .
H44B H 0.4925 0.4477 0.6211 0.276 Uiso 1 1 calc GR U . . .
H44C H 0.5748 0.4315 0.6269 0.276 Uiso 1 1 calc GR U . . .
O6 O 1.2012(9) 0.3473(4) 0.7759(6) 0.158(7) Uani 0.610(16) 1 d D U P C 1
O21 O 0.0575(7) 0.3680(5) 0.5612(5) 0.257(7) Uani 1 1 d D U . . .
C43B C 0.939(3) 0.5178(8) 0.4025(13) 0.125(11) Uani 0.43(3) 1 d D U P A 2
H43A H 0.8996 0.5285 0.3824 0.187 Uiso 0.43(3) 1 calc GR U P A 2
H43B H 0.9833 0.5145 0.3846 0.187 Uiso 0.43(3) 1 calc GR U P A 2
H43C H 0.9465 0.5402 0.4272 0.187 Uiso 0.43(3) 1 calc GR U P A 2
O18 O 0.1757(6) 0.3647(5) 0.5795(6) 0.258(8) Uani 1 1 d D U . . .
O20 O 0.1167(10) 0.2990(4) 0.5606(6) 0.281(8) Uani 1 1 d D U . . .
O10 O 0.5214(10) 0.4793(7) 0.2668(5) 0.258(8) Uani 1 1 d D U . . .
O19 O 0.0921(10) 0.3344(6) 0.6296(3) 0.282(8) Uani 1 1 d D U . . .
C41B C 0.7572(16) 0.1650(10) 0.8005(9) 0.138(9) Uani 0.74(4) 1 d D U P B 2
H41A H 0.7844 0.1494 0.8248 0.207 Uiso 0.74(4) 1 calc GR U P B 2
H41B H 0.7129 0.1477 0.7939 0.207 Uiso 0.74(4) 1 calc GR U P B 2
H41C H 0.7445 0.1962 0.8106 0.207 Uiso 0.74(4) 1 calc GR U P B 2
S2A S 0.8868(7) 0.4895(5) 0.4113(3) 0.096(4) Uani 0.316(13) 1 d D U P A 1
S3A S 0.8375(4) 0.1556(3) 0.7837(2) 0.093(2) Uani 0.452(8) 1 d D U P B 1
O5A O 1.1585(11) 0.3500(6) 0.8101(7) 0.129(7) Uani 0.390(16) 1 d D U P C 2
O6A O 1.2227(7) 0.3159(9) 0.7519(6) 0.134(8) Uani 0.390(16) 1 d D U P C 2
O7A O 1.1889(11) 0.2735(7) 0.8158(7) 0.142(9) Uani 0.390(16) 1 d D U P C 2
C40A C 0.859(4) 0.1025(14) 0.757(3) 0.113(14) Uani 0.26(4) 1 d D U P B 1
H40D H 0.8978 0.1071 0.7350 0.170 Uiso 0.26(4) 1 calc GR U P B 1
H40E H 0.8159 0.0904 0.7417 0.170 Uiso 0.26(4) 1 calc GR U P B 1
H40F H 0.8746 0.0805 0.7809 0.170 Uiso 0.26(4) 1 calc GR U P B 1
C41A C 0.7465(18) 0.165(2) 0.768(3) 0.117(14) Uani 0.26(4) 1 d D U P B 1
H41D H 0.7295 0.1940 0.7814 0.176 Uiso 0.26(4) 1 calc GR U P B 1
H41E H 0.7166 0.1395 0.7794 0.176 Uiso 0.26(4) 1 calc GR U P B 1
H41F H 0.7427 0.1665 0.7344 0.176 Uiso 0.26(4) 1 calc GR U P B 1
C43A C 0.9804(11) 0.4922(15) 0.4268(12) 0.146(12) Uani 0.57(3) 1 d D U P A 1
H43D H 0.9938 0.5242 0.4332 0.219 Uiso 0.57(3) 1 calc GR U P A 1
H43E H 1.0100 0.4804 0.4014 0.219 Uiso 0.57(3) 1 calc GR U P A 1
H43F H 0.9888 0.4733 0.4542 0.219 Uiso 0.57(3) 1 calc GR U P A 1

loop_
_atom_site_aniso_label
_atom_site_aniso_U_11
_atom_site_aniso_U_22
_atom_site_aniso_U_33
_atom_site_aniso_U_23
_atom_site_aniso_U_13
_atom_site_aniso_U_12
Cu2 0.0596(5) 0.0396(4) 0.0173(3) -0.0030(2) -0.0055(3) 0.0331(3)
Cu1 0.0537(5) 0.0192(3) 0.0334(4) -0.0007(2) -0.0268(3) 0.0023(3)
Cl1 0.0833(19) 0.123(2) 0.105(2) 0.0156(18) -0.0269(16) -0.0270(17)
S5 0.094(2) 0.100(2) 0.114(2) 0.0021(17) 0.0453(18) -0.0164(17)
N6 0.055(3) 0.028(2) 0.0213(19) -0.0019(15) -0.0014(18) 0.0186(19)
N5 0.057(3) 0.037(2) 0.0223(19) -0.0031(16) -0.0094(19) 0.019(2)
S1 0.0737(19) 0.119(3) 0.122(2) -0.012(2) 0.0009(17) 0.0141(17)
N3 0.044(3) 0.029(2) 0.035(2) 0.0040(17) -0.0187(19) 0.0013(18)
N8 0.050(3) 0.038(2) 0.025(2) 0.0050(17) 0.0005(18) 0.023(2)
N4 0.047(3) 0.028(2) 0.039(2) -0.0058(17) -0.024(2) 0.0067(19)
N7 0.053(3) 0.041(3) 0.026(2) -0.0075(18) -0.0048(18) 0.021(2)
S2B 0.070(3) 0.101(4) 0.086(3) -0.005(2) 0.004(2) 0.013(2)
N1 0.055(3) 0.029(2) 0.031(2) -0.0004(17) -0.023(2) 0.007(2)
N2 0.051(3) 0.029(2) 0.031(2) 0.0006(16) -0.0195(19) -0.008(2)
C19 0.048(3) 0.036(3) 0.033(3) -0.010(2) 0.001(2) 0.011(2)
C30 0.051(3) 0.042(3) 0.032(3) -0.007(2) -0.005(2) -0.017(3)
C6 0.048(3) 0.034(3) 0.038(3) 0.005(2) -0.015(2) 0.009(2)
C39 0.071(5) 0.033(3) 0.034(3) -0.003(2) -0.016(3) -0.004(3)
C16 0.050(4) 0.060(4) 0.029(3) -0.012(2) -0.007(2) 0.024(3)
C2AA 0.047(3) 0.032(3) 0.035(3) -0.007(2) -0.016(2) 0.001(2)
C3 0.048(3) 0.036(3) 0.041(3) 0.003(2) -0.018(2) 0.009(2)
C18 0.046(3) 0.055(4) 0.045(3) -0.017(3) -0.004(3) 0.022(3)
C4 0.046(3) 0.036(3) 0.045(3) 0.013(2) -0.018(2) 0.000(2)
C9 0.075(4) 0.030(3) 0.034(3) 0.001(2) -0.017(3) 0.015(3)
C34 0.049(3) 0.037(3) 0.050(3) -0.018(3) -0.020(3) 0.012(2)
C28 0.061(4) 0.053(3) 0.032(3) -0.007(2) -0.009(3) -0.024(3)
C20 0.050(4) 0.039(3) 0.034(3) -0.010(2) 0.007(2) 0.012(2)
C33 0.047(3) 0.034(3) 0.048(3) -0.009(2) -0.023(3) 0.008(2)
C14 0.071(4) 0.030(3) 0.030(3) -0.002(2) 0.008(3) 0.008(3)
C10 0.062(4) 0.038(3) 0.038(3) 0.004(2) -0.020(3) 0.008(3)
C12 0.041(3) 0.044(3) 0.031(3) 0.005(2) 0.001(2) 0.020(3)
C2 0.046(3) 0.051(3) 0.054(3) 0.017(3) -0.025(3) -0.002(3)
C36 0.048(4) 0.043(3) 0.053(3) -0.017(3) -0.025(3) 0.006(3)
C31 0.050(3) 0.047(3) 0.032(3) -0.012(2) -0.002(2) -0.017(3)
C32 0.046(4) 0.055(4) 0.047(3) -0.016(3) 0.001(3) -0.024(3)
C27 0.050(4) 0.037(3) 0.035(3) -0.006(2) -0.008(2) -0.014(3)
C5 0.043(3) 0.031(3) 0.046(3) 0.006(2) -0.020(2) 0.002(2)
C23 0.078(5) 0.032(3) 0.035(3) -0.006(2) 0.006(3) 0.018(3)
C7 0.061(4) 0.038(3) 0.050(3) 0.005(2) -0.025(3) 0.005(3)
C1 0.045(3) 0.045(3) 0.049(3) 0.014(3) -0.021(3) -0.001(3)
C35 0.056(4) 0.038(3) 0.046(3) -0.015(3) -0.022(3) 0.011(3)
C11 0.050(3) 0.058(4) 0.033(3) 0.011(3) 0.005(2) 0.025(3)
C38 0.059(4) 0.028(3) 0.048(3) -0.007(2) -0.021(3) -0.003(3)
C13 0.057(4) 0.037(3) 0.032(3) 0.002(2) 0.016(3) 0.013(3)
C26 0.076(5) 0.036(3) 0.033(3) -0.002(2) -0.009(3) -0.020(3)
C8 0.054(4) 0.038(3) 0.042(3) -0.002(2) -0.020(3) 0.012(2)
C37 0.046(3) 0.034(3) 0.036(3) -0.012(2) -0.012(2) -0.004(2)
C15 0.051(3) 0.045(3) 0.035(3) -0.014(2) -0.008(2) 0.022(3)
C17 0.045(3) 0.049(3) 0.037(3) -0.018(3) -0.005(2) 0.012(3)
C25 0.069(4) 0.035(3) 0.032(3) 0.001(2) -0.009(3) -0.012(3)
C21 0.069(5) 0.053(3) 0.036(3) -0.005(2) 0.005(3) 0.023(3)
C29 0.063(4) 0.044(3) 0.032(3) -0.002(2) -0.009(2) -0.025(3)
Cl3 0.0897(17) 0.0736(14) 0.0644(12) -0.0132(10) 0.0017(11) 0.0030(12)
Cl2 0.126(3) 0.0816(17) 0.0890(18) 0.0142(14) 0.0231(17) -0.0073(17)
S4 0.088(2) 0.144(3) 0.092(2) 0.0151(19) -0.0186(16) -0.048(2)
Cl4 0.129(4) 0.168(4) 0.145(4) 0.043(3) -0.020(3) -0.025(3)
S3B 0.055(2) 0.079(3) 0.054(2) 0.0064(18) -0.0046(16) 0.0016(18)
O1 0.063(3) 0.064(3) 0.055(3) -0.004(2) 0.002(2) 0.004(2)
O2 0.066(3) 0.056(3) 0.066(3) 0.001(2) -0.004(2) 0.000(2)
O3 0.061(3) 0.071(3) 0.059(3) -0.002(2) -0.008(2) 0.001(3)
O4 0.072(3) 0.088(4) 0.071(4) 0.003(3) -0.013(3) -0.003(3)
C24 0.085(5) 0.032(3) 0.032(3) -0.004(2) 0.011(3) 0.014(3)
C22 0.076(5) 0.044(3) 0.037(3) -0.001(2) 0.008(3) 0.024(3)
O9 0.094(6) 0.198(8) 0.141(7) 0.073(7) -0.035(5) -0.049(6)
O5 0.088(9) 0.126(10) 0.083(6) 0.000(5) -0.021(5) -0.004(7)
O8 0.093(6) 0.121(6) 0.175(8) -0.037(6) 0.043(6) -0.027(5)
C0BA 0.143(10) 0.134(12) 0.153(11) -0.013(9) 0.010(8) -0.022(9)
C46 0.189(16) 0.124(11) 0.129(8) 0.006(7) -0.019(8) -0.019(10)
C7AA 0.142(12) 0.132(8) 0.117(9) 0.009(7) 0.046(8) -0.018(7)
C40B 0.099(13) 0.090(7) 0.118(15) -0.018(8) -0.017(10) -0.005(7)
C47 0.136(10) 0.176(12) 0.123(11) 0.014(9) -0.025(8) -0.011(9)
O7 0.130(10) 0.156(11) 0.143(11) 0.009(8) 0.016(8) 0.017(8)
O13 0.182(8) 0.239(13) 0.140(9) -0.007(9) -0.035(7) 0.028(8)
C45 0.151(13) 0.130(10) 0.111(8) -0.016(7) 0.025(7) 0.001(9)
O17 0.210(10) 0.192(9) 0.204(11) -0.089(9) 0.036(8) -0.054(8)
O14 0.299(16) 0.223(13) 0.120(6) -0.032(6) -0.031(7) 0.021(11)
C42 0.107(9) 0.149(9) 0.103(7) -0.021(7) 0.014(6) 0.001(7)
O16 0.177(9) 0.276(15) 0.197(10) -0.074(10) 0.039(8) -0.013(8)
O15 0.298(16) 0.172(8) 0.260(15) -0.040(8) -0.061(12) 0.070(9)
O11 0.189(13) 0.221(10) 0.226(12) 0.090(10) -0.014(10) -0.009(9)
O12 0.227(13) 0.242(12) 0.313(16) 0.040(10) -0.086(12) -0.060(10)
C44 0.181(17) 0.154(10) 0.217(17) -0.008(10) 0.081(14) -0.042(10)
O6 0.159(14) 0.140(8) 0.177(15) 0.022(8) -0.005(11) -0.043(8)
O21 0.238(12) 0.287(15) 0.246(14) 0.083(12) 0.037(10) 0.063(11)
C43B 0.14(2) 0.115(11) 0.121(18) -0.009(10) 0.040(16) -0.021(12)
O18 0.229(10) 0.246(14) 0.299(18) 0.059(13) 0.008(10) -0.053(10)
O20 0.32(2) 0.213(10) 0.314(17) -0.072(11) 0.007(14) 0.013(10)
O10 0.291(16) 0.267(16) 0.214(10) 0.041(9) 0.060(10) 0.023(12)
O19 0.42(2) 0.248(17) 0.180(8) 0.038(8) 0.076(9) -0.007(15)
C41B 0.124(13) 0.177(18) 0.114(13) -0.008(11) 0.048(11) -0.016(12)
S2A 0.097(7) 0.114(8) 0.077(5) 0.014(5) 0.013(4) -0.001(6)
S3A 0.096(5) 0.111(5) 0.072(4) 0.016(3) -0.016(3) -0.028(4)
O5A 0.149(16) 0.133(9) 0.106(12) 0.002(8) -0.014(10) -0.030(8)
O6A 0.125(10) 0.138(17) 0.138(12) 0.019(10) 0.013(9) -0.028(10)
O7A 0.125(16) 0.151(12) 0.149(13) 0.045(11) -0.038(11) -0.018(10)
C40A 0.10(2) 0.104(10) 0.13(3) -0.004(13) -0.02(2) -0.020(11)
C41A 0.091(10) 0.14(2) 0.12(4) 0.00(2) -0.019(10) -0.019(9)
C43A 0.097(9) 0.19(3) 0.148(19) -0.017(18) 0.002(9) -0.012(10)

loop_
_atom_type_symbol
_atom_type_description
_atom_type_scat_dispersion_real
_atom_type_scat_dispersion_imag
_atom_type_scat_source
C C 0.0033 0.0016 'International Tables Vol C Tables 4.2.6.8 and 6.1.1.4'
H H 0.0000 0.0000 'International Tables Vol C Tables 4.2.6.8 and 6.1.1.4'
Cl Cl 0.1484 0.1585 'International Tables Vol C Tables 4.2.6.8 and 6.1.1.4'
Cu Cu 0.3201 1.2651 'International Tables Vol C Tables 4.2.6.8 and 6.1.1.4'
N N 0.0061 0.0033 'International Tables Vol C Tables 4.2.6.8 and 6.1.1.4'
O O 0.0106 0.0060 'International Tables Vol C Tables 4.2.6.8 and 6.1.1.4'
S S 0.1246 0.1234 'International Tables Vol C Tables 4.2.6.8 and 6.1.1.4'

loop_
_geom_angle_atom_site_label_1
_geom_angle_atom_site_label_2
_geom_angle_atom_site_label_3
_geom_angle
_geom_angle_site_symmetry_1
_geom_angle_site_symmetry_3
N6 Cu2 N7 176.2(2) . .
N6 Cu2 O1 91.3(2) . .
N6 Cu2 O4 87.6(2) . .
N5 Cu2 N6 88.87(19) . .
N5 Cu2 N8 176.0(2) . .
N5 Cu2 N7 88.66(19) . .
N5 Cu2 O1 93.9(2) . .
N5 Cu2 O4 88.1(2) . .
N8 Cu2 N6 91.08(18) . .
N8 Cu2 N7 91.2(2) . .
N8 Cu2 O1 90.0(2) . .
N8 Cu2 O4 87.9(2) . .
N7 Cu2 O1 91.8(2) . .
N7 Cu2 O4 89.5(2) . .
O1 Cu2 O4 177.62(19) . .
N3 Cu1 N4 90.7(2) . .
N3 Cu1 O2 87.8(2) . .
N3 Cu1 O3 87.9(2) . .
N4 Cu1 O2 89.6(2) . .
N4 Cu1 O3 90.9(2) . .
N1 Cu1 N3 178.45(19) . .
N1 Cu1 N4 90.81(19) . .
N1 Cu1 N2 88.8(2) . .
N1 Cu1 O2 92.0(2) . .
N1 Cu1 O3 92.2(2) . .
N2 Cu1 N3 89.67(19) . .
N2 Cu1 N4 179.1(2) . .
N2 Cu1 O2 89.5(2) . .
N2 Cu1 O3 89.9(2) . .
O3 Cu1 O2 175.75(19) . .
O4 Cl1 O5 109.8(6) . .
O4 Cl1 O7 101.8(6) . .
O4 Cl1 O5A 103.5(7) . .
O4 Cl1 O7A 110.8(8) . .
O5 Cl1 O7 101.7(6) . .
O6 Cl1 O4 119.4(7) . .
O6 Cl1 O5 115.2(7) . .
O6 Cl1 O7 106.3(7) . .
O6A Cl1 O4 114.1(8) . .
O6A Cl1 O5A 107.7(8) . .
O6A Cl1 O7A 114.4(8) . .
O7A Cl1 O5A 105.3(8) . .
O8 S5 C0BA 107.0(8) . .
O8 S5 C7AA 105.5(7) . .
C7AA S5 C0BA 99.8(9) . .
C14 N6 Cu2 122.9(4) . .
C14 N6 C13 117.7(5) . .
C13 N6 Cu2 119.3(4) . .
C9 N5 Cu2 120.0(4) . .
C9 N5 C8 118.6(5) . .
C8 N5 Cu2 121.3(4) . .
O2 S1 C45 110.4(6) . .
O2 S1 C44 106.3(7) . .
C44 S1 C45 99.9(10) . .
C5 N3 Cu1 120.9(4) . .
C1 N3 Cu1 120.3(4) . .
C1 N3 C5 118.4(5) . .
C12 N8 Cu2 121.5(4) . .
C11 N8 Cu2 121.5(4) . .
C11 N8 C12 116.8(5) . .
C34 N4 Cu1 121.9(4) . .
C34 N4 C33 117.7(5) . .
C33 N4 Cu1 120.1(4) . .
C16 N7 Cu2 120.8(4) . .
C16 N7 C15 118.5(5) . .
C15 N7 Cu2 120.4(4) . .
O3 S2B C42 107.3(6) . .
O3 S2B C43B 96.6(13) . .
C42 S2B C43B 95.1(15) . .
C24 N1 Cu1 121.5(4) 2_664 .
C24 N1 C22 117.6(5) 2_664 2_664
C22 N1 Cu1 120.8(4) 2_664 .
C25 N2 Cu1 122.5(4) . .
C25 N2 C29 118.0(5) . .
C29 N2 Cu1 119.4(4) . .
C18 C19 C20 121.2(6) . .
C17 C19 C18 118.0(5) . .
C17 C19 C20 120.7(6) . .
C31 C30 C27 122.2(6) . .
C32 C30 C31 117.5(5) . .
C32 C30 C27 120.2(6) . .
C10 C6 C3 121.3(5) . .
C10 C6 C7 118.7(5) . .
C7 C6 C3 120.0(6) . .
C14 C39 H39 120.5 3_456 .
C37 C39 H39 120.5 . .
C37 C39 C14 119.1(6) . 3_456
N7 C16 H16 119.1 . .
N7 C16 C17 121.8(6) . .
C17 C16 H16 119.1 . .
C36 C2AA C35 116.7(5) . .
C36 C2AA C37 122.1(6) . .
C35 C2AA C37 121.0(6) . .
C4 C3 C6 121.1(6) . .
C2 C3 C6 120.3(6) . .
C2 C3 C4 118.6(5) . .
C19 C18 H18 120.6 . .
C15 C18 C19 118.8(6) . .
C15 C18 H18 120.6 . .
C3 C4 H4 120.4 . .
C3 C4 C5 119.1(6) . .
C5 C4 H4 120.4 . .
N5 C9 H9 118.6 . .
N5 C9 C10 122.8(6) . .
C10 C9 H9 118.6 . .
N4 C34 H34 118.6 . .
N4 C34 C36 122.7(6) . .
C36 C34 H34 118.6 . .
C27 C28 H28 120.5 . .
C27 C28 C29 118.9(6) . .
C29 C28 H28 120.5 . .
C23 C20 C19 121.4(6) . .
C21 C20 C19 121.0(6) . .
C21 C20 C23 117.6(5) . .
N4 C33 H33 118.5 . .
N4 C33 C35 123.0(6) . .
C35 C33 H33 118.5 . .
N6 C14 C39 123.5(6) . 3_556
N6 C14 H14 118.3 . .
C39 C14 H14 118.3 3_556 .
C6 C10 C9 118.7(6) . .
C6 C10 H10 120.6 . .
C9 C10 H10 120.6 . .
N8 C12 H12 118.5 . .
N8 C12 C31 123.0(6) . 4_746
C31 C12 H12 118.5 4_746 .
C3 C2 H2 120.5 . .
C3 C2 C1 119.0(6) . .
C1 C2 H2 120.5 . .
C2AA C36 C34 120.2(6) . .
C2AA C36 H36 119.9 . .
C34 C36 H36 119.9 . .
C30 C31 H31 120.4 . .
C12 C31 C30 119.2(6) 4_756 .
C12 C31 H31 120.4 4_756 .
C30 C32 H32 120.3 . .
C30 C32 C11 119.5(6) . 4_756
C11 C32 H32 120.3 4_756 .
C28 C27 C30 119.7(5) . .
C28 C27 C26 118.8(5) . .
C26 C27 C30 121.5(6) . .
N3 C5 C4 121.9(6) . .
N3 C5 H5 119.1 . .
C4 C5 H5 119.1 . .
C20 C23 H23 120.5 . .
C24 C23 C20 119.0(6) . .
C24 C23 H23 120.5 . .
C6 C7 H7 120.5 . .
C8 C7 C6 118.9(6) . .
C8 C7 H7 120.5 . .
N3 C1 C2 122.9(7) . .
N3 C1 H1 118.5 . .
C2 C1 H1 118.5 . .
C2AA C35 H35 120.3 . .
C33 C35 C2AA 119.5(6) . .
C33 C35 H35 120.3 . .
N8 C11 C32 124.0(6) . 4_746
N8 C11 H11 118.0 . .
C32 C11 H11 118.0 4_746 .
C13 C38 H38 120.1 3_456 .
C13 C38 C37 119.8(6) 3_456 .
C37 C38 H38 120.1 . .
N6 C13 C38 122.0(6) . 3_556
N6 C13 H13 119.0 . .
C38 C13 H13 119.0 3_556 .
C27 C26 H26 120.9 . .
C25 C26 C27 118.3(6) . .
C25 C26 H26 120.9 . .
N5 C8 C7 122.1(6) . .
N5 C8 H8 118.9 . .
C7 C8 H8 118.9 . .
C39 C37 C2AA 122.7(6) . .
C39 C37 C38 117.9(5) . .
C38 C37 C2AA 119.4(5) . .
N7 C15 C18 122.6(6) . .
N7 C15 H15 118.7 . .
C18 C15 H15 118.7 . .
C19 C17 C16 120.2(6) . .
C19 C17 H17 119.9 . .
C16 C17 H17 119.9 . .
N2 C25 C26 123.4(6) . .
N2 C25 H25 118.3 . .
C26 C25 H25 118.3 . .
C20 C21 H21 120.1 . .
C22 C21 C20 119.7(6) . .
C22 C21 H21 120.1 . .
N2 C29 C28 122.5(6) . .
N2 C29 H29 118.7 . .
C28 C29 H29 118.7 . .
O17 Cl3 O14 116.6(12) . .
O17 Cl3 O15 110.8(12) . .
O16 Cl3 O17 96.1(10) . .
O16 Cl3 O14 114.2(12) . .
O16 Cl3 O15 116.3(14) . .
O15 Cl3 O14 103.5(11) . .
O21 Cl2 O18 105.6(6) . .
O21 Cl2 O20 108.6(7) . .
O20 Cl2 O18 106.6(7) . .
O19 Cl2 O21 112.5(7) . .
O19 Cl2 O18 111.0(7) . .
O19 Cl2 O20 112.1(7) . .
O9 S4 C46 102.6(8) . .
O9 S4 C47 108.3(8) . .
C46 S4 C47 99.2(9) . .
O11 Cl4 O13 114.3(11) . .
O11 Cl4 O12 110.9(7) . .
O12 Cl4 O13 107.5(7) . .
O10 Cl4 O13 109.4(7) . .
O10 Cl4 O11 113.2(8) . .
O10 Cl4 O12 100.5(15) . .
O1 S3B C40B 107.9(8) . .
O1 S3B C41B 106.4(12) . .
C41B S3B C40B 102.9(12) . .
S3B O1 Cu2 161.0(4) . .
S3A O1 Cu2 154.3(4) . .
S1 O2 Cu1 169.9(4) . .
S2B O3 Cu1 165.3(4) . .
S2A O3 Cu1 150.3(7) . .
Cl1 O4 Cu2 146.9(4) . .
N1 C24 C23 123.3(6) 2_665 .
N1 C24 H24 118.4 2_665 .
C23 C24 H24 118.4 . .
N1 C22 C21 122.7(6) 2_665 .
N1 C22 H22 118.6 2_665 .
C21 C22 H22 118.6 . .
S5 C0BA H0BA 109.5 . .
S5 C0BA H0BB 109.5 . .
S5 C0BA H0BC 109.5 . .
H0BA C0BA H0BB 109.5 . .
H0BA C0BA H0BC 109.5 . .
H0BB C0BA H0BC 109.5 . .
S4 C46 H46A 109.5 . .
S4 C46 H46B 109.5 . .
S4 C46 H46C 109.5 . .
H46A C46 H46B 109.5 . .
H46A C46 H46C 109.5 . .
H46B C46 H46C 109.5 . .
S5 C7AA H7AA 109.5 . .
S5 C7AA H7AB 109.5 . .
S5 C7AA H7AC 109.5 . .
H7AA C7AA H7AB 109.5 . .
H7AA C7AA H7AC 109.5 . .
H7AB C7AA H7AC 109.5 . .
S3B C40B H40A 109.5 . .
S3B C40B H40B 109.5 . .
S3B C40B H40C 109.5 . .
H40A C40B H40B 109.5 . .
H40A C40B H40C 109.5 . .
H40B C40B H40C 109.5 . .
S4 C47 H47A 109.5 . .
S4 C47 H47B 109.5 . .
S4 C47 H47C 109.5 . .
H47A C47 H47B 109.5 . .
H47A C47 H47C 109.5 . .
H47B C47 H47C 109.5 . .
S1 C45 H45A 109.5 . .
S1 C45 H45B 109.5 . .
S1 C45 H45C 109.5 . .
H45A C45 H45B 109.5 . .
H45A C45 H45C 109.5 . .
H45B C45 H45C 109.5 . .
S2B C42 H42D 109.5 . .
S2B C42 H42E 109.5 . .
S2B C42 H42F 109.5 . .
H42D C42 H42E 109.5 . .
H42D C42 H42F 109.5 . .
H42E C42 H42F 109.5 . .
H42A C42 H42B 109.5 . .
H42A C42 H42C 109.5 . .
H42B C42 H42C 109.5 . .
S2A C42 H42A 109.5 . .
S2A C42 H42B 109.5 . .
S2A C42 H42C 109.5 . .
S1 C44 H44A 109.5 . .
S1 C44 H44B 109.5 . .
S1 C44 H44C 109.5 . .
H44A C44 H44B 109.5 . .
H44A C44 H44C 109.5 . .
H44B C44 H44C 109.5 . .
S2B C43B H43A 109.5 . .
S2B C43B H43B 109.5 . .
S2B C43B H43C 109.5 . .
H43A C43B H43B 109.5 . .
H43A C43B H43C 109.5 . .
H43B C43B H43C 109.5 . .
S3B C41B H41A 109.5 . .
S3B C41B H41B 109.5 . .
S3B C41B H41C 109.5 . .
H41A C41B H41B 109.5 . .
H41A C41B H41C 109.5 . .
H41B C41B H41C 109.5 . .
O3 S2A C42 108.4(8) . .
O3 S2A C43A 104.7(14) . .
C43A S2A C42 103.7(14) . .
O1 S3A C40A 110(2) . .
O1 S3A C41A 109(2) . .
C41A S3A C40A 104(3) . .
S3A C40A H40D 109.5 . .
S3A C40A H40E 109.5 . .
S3A C40A H40F 109.5 . .
H40D C40A H40E 109.5 . .
H40D C40A H40F 109.5 . .
H40E C40A H40F 109.5 . .
S3A C41A H41D 109.5 . .
S3A C41A H41E 109.5 . .
S3A C41A H41F 109.5 . .
H41D C41A H41E 109.5 . .
H41D C41A H41F 109.5 . .
H41E C41A H41F 109.5 . .
S2A C43A H43D 109.5 . .
S2A C43A H43E 109.5 . .
S2A C43A H43F 109.5 . .
H43D C43A H43E 109.5 . .
H43D C43A H43F 109.5 . .
H43E C43A H43F 109.5 . .

loop_
_geom_bond_atom_site_label_1
_geom_bond_atom_site_label_2
_geom_bond_distance
_geom_bond_site_symmetry_2
Cu2 N6 2.032(4) .
Cu2 N5 2.005(5) .
Cu2 N8 2.009(4) .
Cu2 N7 2.036(5) .
Cu2 O1 2.350(6) .
Cu2 O4 2.640(6) .
Cu1 N3 2.027(4) .
Cu1 N4 2.030(5) .
Cu1 N1 2.021(4) .
Cu1 N2 2.023(4) .
Cu1 O2 2.470(6) .
Cu1 O3 2.407(6) .
Cl1 O4 1.373(5) .
Cl1 O5 1.402(8) .
Cl1 O7 1.502(9) .
Cl1 O6 1.286(8) .
Cl1 O5A 1.454(10) .
Cl1 O6A 1.323(9) .
Cl1 O7A 1.375(10) .
S5 O8 1.460(10) .
S5 C0BA 1.714(18) .
S5 C7AA 1.701(16) .
N6 C14 1.331(8) .
N6 C13 1.356(8) .
N5 C9 1.328(8) .
N5 C8 1.360(8) .
S1 O2 1.470(7) .
S1 C45 1.766(15) .
S1 C44 1.721(18) .
N3 C5 1.336(8) .
N3 C1 1.336(8) .
N8 C12 1.339(8) .
N8 C11 1.316(8) .
N4 C34 1.320(8) .
N4 C33 1.334(8) .
N7 C16 1.339(8) .
N7 C15 1.353(8) .
S2B O3 1.480(7) .
S2B C42 1.749(13) .
S2B C43B 1.774(18) .
N1 C24 1.327(8) 2_664
N1 C22 1.340(8) 2_664
N2 C25 1.322(8) .
N2 C29 1.343(8) .
C19 C18 1.404(9) .
C19 C20 1.498(7) .
C19 C17 1.376(9) .
C30 C31 1.389(9) .
C30 C32 1.363(9) .
C30 C27 1.490(8) .
C6 C3 1.488(8) .
C6 C10 1.383(9) .
C6 C7 1.403(9) .
C39 H39 0.9300 .
C39 C14 1.383(8) 3_456
C39 C37 1.383(9) .
C16 H16 0.9300 .
C16 C17 1.378(8) .
C2AA C36 1.374(9) .
C2AA C35 1.396(9) .
C2AA C37 1.476(7) .
C3 C4 1.387(9) .
C3 C2 1.374(10) .
C18 H18 0.9300 .
C18 C15 1.369(8) .
C4 H4 0.9300 .
C4 C5 1.391(7) .
C9 H9 0.9300 .
C9 C10 1.389(8) .
C34 H34 0.9300 .
C34 C36 1.388(8) .
C28 H28 0.9300 .
C28 C27 1.371(9) .
C28 C29 1.384(8) .
C20 C23 1.388(9) .
C20 C21 1.380(9) .
C33 H33 0.9300 .
C33 C35 1.377(8) .
C14 C39 1.383(8) 3_556
C14 H14 0.9300 .
C10 H10 0.9300 .
C12 H12 0.9300 .
C12 C31 1.385(8) 4_746
C2 H2 0.9300 .
C2 C1 1.380(8) .
C36 H36 0.9300 .
C31 C12 1.385(8) 4_756
C31 H31 0.9300 .
C32 H32 0.9300 .
C32 C11 1.386(8) 4_756
C27 C26 1.394(9) .
C5 H5 0.9300 .
C23 H23 0.9300 .
C23 C24 1.368(8) .
C7 H7 0.9300 .
C7 C8 1.373(8) .
C1 H1 0.9300 .
C35 H35 0.9300 .
C11 C32 1.385(8) 4_746
C11 H11 0.9300 .
C38 H38 0.9300 .
C38 C13 1.379(8) 3_456
C38 C37 1.394(9) .
C13 C38 1.379(8) 3_556
C13 H13 0.9300 .
C26 H26 0.9300 .
C26 C25 1.378(8) .
C8 H8 0.9300 .
C15 H15 0.9300 .
C17 H17 0.9300 .
C25 H25 0.9300 .
C21 H21 0.9300 .
C21 C22 1.361(9) .
C29 H29 0.9300 .
Cl3 O17 1.323(14) .
Cl3 O14 1.339(13) .
Cl3 O16 1.299(15) .
Cl3 O15 1.332(16) .
Cl2 O21 1.376(6) .
Cl2 O18 1.390(6) .
Cl2 O20 1.377(6) .
Cl2 O19 1.340(6) .
S4 O9 1.509(10) .
S4 C46 1.748(17) .
S4 C47 1.793(19) .
Cl4 O13 1.405(12) .
Cl4 O11 1.347(11) .
Cl4 O12 1.370(13) .
Cl4 O10 1.336(13) .
S3B O1 1.520(7) .
S3B C40B 1.734(14) .
S3B C41B 1.730(15) .
O1 S3A 1.430(9) .
O3 S2A 1.421(10) .
C24 N1 1.327(8) 2_665
C24 H24 0.9300 .
C22 N1 1.340(8) 2_665
C22 H22 0.9300 .
C0BA H0BA 0.9600 .
C0BA H0BB 0.9600 .
C0BA H0BC 0.9600 .
C46 H46A 0.9600 .
C46 H46B 0.9600 .
C46 H46C 0.9600 .
C7AA H7AA 0.9600 .
C7AA H7AB 0.9600 .
C7AA H7AC 0.9600 .
C40B H40A 0.9600 .
C40B H40B 0.9600 .
C40B H40C 0.9600 .
C47 H47A 0.9600 .
C47 H47B 0.9600 .
C47 H47C 0.9600 .
C45 H45A 0.9600 .
C45 H45B 0.9600 .
C45 H45C 0.9600 .
C42 H42D 0.9600 .
C42 H42E 0.9600 .
C42 H42F 0.9600 .
C42 H42A 0.9600 .
C42 H42B 0.9600 .
C42 H42C 0.9600 .
C42 S2A 1.782(15) .
C44 H44A 0.9600 .
C44 H44B 0.9600 .
C44 H44C 0.9600 .
C43B H43A 0.9600 .
C43B H43B 0.9600 .
C43B H43C 0.9600 .
C41B H41A 0.9600 .
C41B H41B 0.9600 .
C41B H41C 0.9600 .
S2A C43A 1.752(17) .
S3A C40A 1.729(19) .
S3A C41A 1.728(19) .
C40A H40D 0.9600 .
C40A H40E 0.9600 .
C40A H40F 0.9600 .
C41A H41D 0.9600 .
C41A H41E 0.9600 .
C41A H41F 0.9600 .
C43A H43D 0.9600 .
C43A H43E 0.9600 .
C43A H43F 0.9600 .

loop_
_geom_torsion_atom_site_label_1
_geom_torsion_atom_site_label_2
_geom_torsion_atom_site_label_3
_geom_torsion_atom_site_label_4
_geom_torsion
_geom_torsion_site_symmetry_1
_geom_torsion_site_symmetry_4
Cu2 N6 C14 C39 -177.8(6) . 3_556
Cu2 N6 C13 C38 176.4(6) . 3_556
Cu2 N5 C9 C10 178.6(6) . .
Cu2 N5 C8 C7 179.3(6) . .
Cu2 N8 C12 C31 174.3(5) . 4_746
Cu2 N8 C11 C32 -173.7(6) . 4_746
Cu2 N7 C16 C17 171.9(6) . .
Cu2 N7 C15 C18 -170.6(6) . .
Cu2 O1 S3A C40A -97(3) . .
Cu2 O1 S3A C41A 149(3) . .
Cu1 N3 C5 C4 -171.5(5) . .
Cu1 N3 C1 C2 171.4(6) . .
Cu1 N4 C34 C36 169.6(6) . .
Cu1 N4 C33 C35 -169.6(6) . .
Cu1 N2 C25 C26 -179.1(6) . .
Cu1 N2 C29 C28 -179.2(6) . .
Cu1 O3 S2A C42 -100.5(13) . .
Cu1 O3 S2A C43A 149.4(16) . .
N5 C9 C10 C6 4.5(12) . .
N4 C34 C36 C2AA 0.8(12) . .
N4 C33 C35 C2AA -1.0(11) . .
N7 C16 C17 C19 -1.7(11) . .
C19 C18 C15 N7 -0.9(11) . .
C19 C20 C23 C24 -179.3(7) . .
C19 C20 C21 C22 -178.1(7) . .
C30 C27 C26 C25 -178.6(7) . .
C6 C3 C4 C5 179.1(6) . .
C6 C3 C2 C1 -179.1(7) . .
C6 C7 C8 N5 -0.2(12) . .
C16 N7 C15 C18 2.4(11) . .
C3 C6 C10 C9 177.8(7) . .
C3 C6 C7 C8 -179.8(7) . .
C3 C4 C5 N3 0.6(10) . .
C3 C2 C1 N3 -0.4(12) . .
C18 C19 C20 C23 138.9(8) . .
C18 C19 C20 C21 -41.5(10) . .
C18 C19 C17 C16 3.2(11) . .
C4 C3 C2 C1 2.7(11) . .
C9 N5 C8 C7 0.4(11) . .
C34 N4 C33 C35 4.3(10) . .
C28 C27 C26 C25 1.5(11) . .
C20 C19 C18 C15 173.8(7) . .
C20 C19 C17 C16 -172.6(7) . .
C20 C23 C24 N1 -2.1(13) . 2_665
C20 C21 C22 N1 -3.4(13) . 2_665
C33 N4 C34 C36 -4.2(11) . .
C14 N6 C13 C38 -1.0(10) . 3_556
C14 C39 C37 C2AA -179.5(7) 3_456 .
C14 C39 C37 C38 -0.2(11) 3_456 .
C10 C6 C3 C4 42.1(10) . .
C10 C6 C3 C2 -136.1(8) . .
C10 C6 C7 C8 2.1(11) . .
C12 N8 C11 C32 1.6(11) . 4_746
C2 C3 C4 C5 -2.7(10) . .
C36 C2AA C35 C33 -2.4(10) . .
C36 C2AA C37 C39 -137.8(8) . .
C36 C2AA C37 C38 42.8(10) . .
C31 C30 C32 C11 -1.8(11) . 4_756
C31 C30 C27 C28 135.2(8) . .
C31 C30 C27 C26 -44.7(10) . .
C32 C30 C31 C12 2.4(10) . 4_756
C32 C30 C27 C28 -41.5(10) . .
C32 C30 C27 C26 138.7(8) . .
C27 C30 C31 C12 -174.3(6) . 4_756
C27 C30 C32 C11 175.0(7) . 4_756
C27 C28 C29 N2 -1.5(12) . .
C27 C26 C25 N2 -1.6(12) . .
C5 N3 C1 C2 -1.8(10) . .
C23 C20 C21 C22 1.5(12) . .
C7 C6 C3 C4 -135.9(7) . .
C7 C6 C3 C2 45.9(10) . .
C7 C6 C10 C9 -4.1(11) . .
C1 N3 C5 C4 1.7(10) . .
C35 C2AA C36 C34 2.5(11) . .
C35 C2AA C37 C39 47.0(10) . .
C35 C2AA C37 C38 -132.4(7) . .
C11 N8 C12 C31 -0.9(10) . 4_746
C13 N6 C14 C39 -0.4(10) . 3_556
C13 C38 C37 C39 -1.2(11) 3_456 .
C13 C38 C37 C2AA 178.2(7) 3_456 .
C8 N5 C9 C10 -2.6(11) . .
C37 C2AA C36 C34 -172.9(7) . .
C37 C2AA C35 C33 173.1(6) . .
C15 N7 C16 C17 -1.1(11) . .
C17 C19 C18 C15 -2.0(11) . .
C17 C19 C20 C23 -45.4(10) . .
C17 C19 C20 C21 134.1(8) . .
C25 N2 C29 C28 1.4(11) . .
C21 C20 C23 C24 1.1(11) . .
C29 N2 C25 C26 0.2(11) . .
C29 C28 C27 C30 -179.9(7) . .
C29 C28 C27 C26 0.0(12) . .
O5 Cl1 O4 Cu2 -28.7(11) . .
C40B S3B O1 Cu2 117.3(14) . .
O7 Cl1 O4 Cu2 78.5(10) . .
C45 S1 O2 Cu1 -102(2) . .
C42 S2B O3 Cu1 81.6(17) . .
C44 S1 O2 Cu1 150(2) . .
O6 Cl1 O4 Cu2 -165.0(12) . .
C43B S2B O3 Cu1 179(100) . .
C41B S3B O1 Cu2 -132.9(15) . .
O5A Cl1 O4 Cu2 -109.4(12) . .
O6A Cl1 O4 Cu2 133.9(14) . .
O7A Cl1 O4 Cu2 3.1(15) . .
